data_2001623
loop_
_publ_author_name
'Ganguly, S.'
'Georgiev, E. M.'
'Mague, J. T.'
'Roundhill, D. M.'

_publ_section_title
;
 Structure of di-\m-chloro-bis[bis(triphenylphosphine)palladium(II)]
 bis(tetrafluoroborate) acetone solvate dihydrate
;
_journal_issue 6
_journal_name_full 'Acta Crystallographica Section C'
_journal_page_first 1169
_journal_page_last 1171
_journal_paper_doi 10.1107/S0108270192011855
_journal_volume 49
_journal_year 1993
_chemical_formula_sum 'C75 H70 B2 Cl2 F8 O3 P4 Pd2'
_chemical_formula_weight 1600.58
_symmetry_cell_setting monoclinic
_symmetry_space_group_name_Hall '-C 2yc'
_symmetry_space_group_name_H-M 'C 1 2/c 1'
_atom_type_scat_source IntTabIV
_cell_angle_alpha 90
_cell_angle_beta 96.966(7)
_cell_angle_gamma 90
_cell_formula_units_Z 4
_cell_length_a 18.414(2)
_cell_length_b 16.938(2)
_cell_length_c 22.577(2)
_cell_measurement_reflns_used 25
_cell_measurement_temperature 291
_cell_measurement_theta_max 16.67
_cell_measurement_theta_min 12
_cell_volume 6989.7(13)
_computing_cell_refinement 'CAD-4 version 5.0 (Schagen, Staver, van Meurs & Williams, 1989)'
_computing_data_collection 'CAD-4 version 5.0'
_computing_molecular_graphics 'ORTEPII (Johnson, 1976)'
_computing_publication_material MolEN
_computing_structure_refinement 'MolEN; CRYSTALS (Watkin, Carruthers & Betteridge, 1985)'
_computing_structure_solution 'MolEN (Enraf-Nonius, 1990)'
_diffrn_measurement_device CAD-4
_diffrn_measurement_method \w-2\q
_diffrn_radiation_type MoK\a
_diffrn_radiation_wavelength 0.71073
_diffrn_reflns_av_R_equivalents 0.028
_diffrn_reflns_limit_h_max 21
_diffrn_reflns_limit_h_min 0
_diffrn_reflns_limit_k_max 20
_diffrn_reflns_limit_k_min 0
_diffrn_reflns_limit_l_max 26
_diffrn_reflns_limit_l_min -26
_diffrn_reflns_number 6349
_diffrn_reflns_theta_max 25.00
_diffrn_standards_decay_% '5.9% total loss for 63.7 h experiment'
_diffrn_standards_interval_time 180
_diffrn_standards_number 3
_exptl_absorpt_coefficient_mu 0.7420
_exptl_absorpt_correction_T_max 1.287
_exptl_absorpt_correction_T_min 0.734
_exptl_absorpt_correction_type 'empirical (DIFABS; Walker & Stuart, 1983)'
_exptl_crystal_colour yellow
_exptl_crystal_density_diffrn 1.519
_exptl_crystal_description prismatic
_exptl_crystal_size_max 0.53
_exptl_crystal_size_mid 0.43
_exptl_crystal_size_min 0.43
_refine_diff_density_max 1.226
_refine_diff_density_min -0.341
_refine_ls_extinction_method none
_refine_ls_goodness_of_fit_obs 1.452
_refine_ls_hydrogen_treatment noref
_refine_ls_number_parameters 388
_refine_ls_number_reflns 4576
_refine_ls_R_factor_obs 0.067
_refine_ls_shift/esd_max 0.15
_refine_ls_structure_factor_coef F
_refine_ls_weighting_details 'w = 4F^2^/[[\s^2^(I)+(0.04F^2^)^2^]'
_refine_ls_weighting_scheme calc
_refine_ls_wR_factor_obs 0.081
_reflns_number_observed 4576
_reflns_number_total 6143
_reflns_observed_criterion I>=3\s(I)
_cod_data_source_file ab1035.cif
_cod_data_source_block ab1035_structure_1_of_1
_cod_depositor_comments
;
The following automatic conversions were performed:

'_refine_ls_weighting_scheme' value '4F^2^/[[\s^2^(I)+(0.04F^2^)^2^]'
was changed to 'calc'. New tag '_refine_ls_weighting_details' was
created. The value of the new tag was set to 'w =
4F^2^/[[\s^2^(I)+(0.04F^2^)^2^]'.

Automatic conversion script
Id: cif_fix_values 3143 2015-03-26 13:38:13Z robertas 
;
_cod_original_cell_volume 6990.0(10)
_cod_database_code 2001623

loop_
_atom_site_label
_atom_site_fract_x
_atom_site_fract_y
_atom_site_fract_z
Pd .01035(4) .23763(4) .17401(3)
Cl1 .000 .3335(2) .250
Cl2 .000 .1446(2) .250
P1 .00750(10) .33720(10) .10520(10)
P2 .01980(10) .14000(10) .10740(10)
F1 .261 .193 .336
F2 .274 .278 .258
F3 .161 .222 .267
F4 .255 .145 .240
O1 .500 .1787(9) .250
O2 .3711(7) .2577(9) .1816(6)
C1 .500 .1090(10) .250
C2 .436 .0630(10) .268
C111 -.0681(5) .4014(5) .1183(4)
C112 -.0679(6) .4810(6) .1031(5)
C113 -.1269(7) .5277(7) .1115(6)
C114 -.1861(6) .4956(7) .1343(5)
C115 -.1881(6) .4179(8) .1481(5)
C116 -.1282(5) .3701(6) .1398(4)
C121 .0927(5) .3941(5) .1161(4)
C122 .1409(5) .3839(6) .1665(5)
C123 .2038(6) .4283(8) .1748(5)
C124 .2198(6) .4830(7) .1332(6)
C125 .1714(6) .4921(7) .0807(6)
C126 .1081(6) .4484(6) .0721(5)
C131 -.0079(5) .3196(5) .0255(4)
C132 -.0772(6) .3280(6) -.0058(5)
C133 -.0883(7) .3167(7) -.0662(5)
C134 -.0307(7) .2969(7) -.0965(4)
C135 .0381(6) .2866(7) -.0671(4)
C136 .0503(6) .2995(6) -.0068(5)
C211 .1028(5) .1429(5) .0723(4)
C212 .1596(6) .1902(6) .0962(5)
C213 .2254(6) .1905(7) .0720(6)
C214 .2325(6) .1432(8) .0239(6)
C215 .1790(6) .0950(8) .0012(5)
C216 .1140(6) .0931(7) .0261(4)
C221 .0252(6) .0419(5) .1405(4)
C222 .0898(7) .0212(7) .1748(5)
C223 .0974(8) -.0555(8) .1983(6)
C224 .0418(9) -.1086(7) .1867(6)
C225 -.0222(9) -.0869(7) .1548(6)
C226 -.0301(7) -.0117(6) .1306(5)
C231 -.0621(5) .1393(5) .0546(4)
C232 -.0666(6) .1279(6) -.0065(4)
C233 -.1328(8) .1284(8) -.0401(5)
C234 -.1954(7) .1427(9) -.0167(6)
C235 -.1918(6) .1530(8) .0444(5)
C236 -.1259(6) .1527(7) .0801(5)
B .238 .210 .276
H1O .313 .235 .176
H2C .3931 .0940 .2613
H2A .4453 .0491 .3089
H2B .4296 .0159 .2446
H112 -.0270 .5030 .0869
H113 -.1267 .5821 .1016
H114 -.2263 .5284 .1404
H115 -.2296 .3960 .1631
H116 -.1292 .3155 .1493
H122 .1309 .3463 .1957
H123 .2369 .4211 .2100
H124 .2629 .5140 .1398
H125 .1823 .5285 .0510
H126 .0750 .4547 .0367
H132 -.1173 .3418 .0149
H133 -.1359 .3224 -.0872
H134 -.0386 .2903 -.1385
H135 .0771 .2705 -.0882
H136 .0984 .2948 .0134
H212 .1537 .2228 .1294
H213 .2648 .2228 .0885
H214 .2766 .1447 .0061
H215 .1854 .0620 -.0318
H216 .0766 .0571 .0110
H222 .1285 .0582 .1823
H223 .1412 -.0704 .2222
H224 .0479 -.1611 .2010
H225 -.0616 -.1231 .1491
H226 -.0743 .0024 .1068
H232 -.0233 .1197 -.0247
H233 -.1351 .1182 -.0817
H234 -.2409 .1456 -.0414
H235 -.2356 .1604 .0619
H236 -.1240 .1615 .1217

loop_
_geom_angle_atom_site_label_1
_geom_angle_atom_site_label_2
_geom_angle_atom_site_label_3
_geom_angle
_geom_angle_publ_flag
Cl1 Pd Cl2 84.89(9) yes
Cl1 Pd P1 89.40(9) yes
Cl1 Pd P2 175.70(10) yes
Cl2 Pd P1 172.05(9) yes
Cl2 Pd P2 90.80(10) yes
P1 Pd P2 94.86(9) yes
Pd P1 C111 106.5(3) yes
Pd P1 C121 110.3(3) yes
Pd P1 C131 122.7(3) yes
C111 P1 C121 108.9(4) yes
C111 P1 C131 103.3(4) yes
C121 P1 C131 104.4(4) yes
Pd P2 C211 114.2(3) yes
Pd P2 C221 113.6(3) yes
Pd P2 C231 108.7(3) yes
C211 P2 C221 101.4(5) yes
C211 P2 C231 113.2(4) yes
C221 P2 C231 105.4(5) yes
O1 C1 C2 121.1(9) yes
P1 C111 C112 120.9(8) yes
P1 C111 C116 119.7(8) yes
C112 C111 C116 119.3(9) yes
C111 C112 C113 120.0(10) yes
C112 C113 C114 120.0(10) yes
C113 C114 C115 121.0(10) yes
C114 C115 C116 119.0(10) yes
C111 C116 C115 121.0(10) yes
P1 C121 C122 120.3(7) yes
P1 C121 C126 119.5(8) yes
C122 C121 C126 120.3(9) yes
C121 C122 C123 120.0(10) yes
C122 C123 C124 121.0(10) yes
C123 C124 C125 119.0(10) yes
C124 C125 C126 120.0(10) yes
C121 C126 C125 120.0(10) yes
P1 C131 C132 120.7(8) yes
P1 C131 C136 121.1(7) yes
C132 C131 C136 118.2(9) yes
C131 C132 C133 121.0(10) yes
C132 C133 C134 120.0(10) yes
C133 C134 C135 121.0(10) yes
C134 C135 C136 120.0(10) yes
C131 C136 C135 121.0(10) yes
P2 C211 C212 119.2(8) yes
P2 C211 C216 121.9(8) yes
C212 C211 C216 118.6(9) yes
C211 C212 C213 120.0(10) yes
C212 C213 C214 119.0(10) yes
C213 C214 C215 122.0(10) yes
C214 C215 C216 120.0(10) yes
C211 C216 C215 121.0(10) yes
P2 C221 C222 117.5(8) yes
P2 C221 C226 122.6(9) yes
C222 C221 C226 120.0(10) yes
C221 C222 C223 119.0(10) yes
C222 C223 C224 120.0(10) yes
C223 C224 C225 120.0(10) yes
C224 C225 C226 120.0(10) yes
C221 C226 C225 120.0(10) yes
P2 C231 C232 127.1(8) yes
P2 C231 C236 114.0(7) yes
C232 C231 C236 118.9(9) yes
C231 C232 C233 120.0(10) yes
C232 C233 C234 122.0(10) yes
C233 C234 C235 118.0(10) yes
C234 C235 C236 121.0(10) yes
C231 C236 C235 119.0(10) yes
F1 B F2 109. yes
F1 B F3 109. yes
F1 B F4 109. yes
F2 B F3 109. yes
F2 B F4 109. yes
F3 B F4 109. yes

loop_
_geom_bond_atom_site_label_1
_geom_bond_atom_site_label_2
_geom_bond_distance
_geom_bond_publ_flag
Pd Cl1 2.386(3) yes
Pd Cl2 2.354(3) yes
Pd P1 2.290(2) yes
Pd P2 2.256(2) yes
P1 C111 1.818(9) yes
P1 C121 1.830(10) yes
P1 C131 1.812(9) yes
P2 C211 1.810(10) yes
P2 C221 1.820(10) yes
P2 C231 1.805(9) yes
F1 B 1.415 yes
F2 B 1.415 yes
F3 B 1.414 yes
F4 B 1.414 yes
O1 C1 1.18(2) yes
C1 C2 1.510(10) yes
C111 C112 1.390(10) yes
C111 C116 1.370(10) yes
C112 C113 1.38(2) yes
C113 C114 1.37(2) yes
C114 C115 1.35(2) yes
C115 C116 1.400(10) yes
C121 C122 1.370(10) yes
C121 C126 1.410(10) yes
C122 C123 1.370(10) yes
C123 C124 1.38(2) yes
C124 C125 1.40(2) yes
C125 C126 1.37(2) yes
C131 C132 1.390(10) yes
C131 C136 1.410(10) yes
C132 C133 1.370(10) yes
C133 C134 1.37(2) yes
C134 C135 1.37(2) yes
C135 C136 1.370(10) yes
C211 C212 1.370(10) yes
C211 C216 1.380(10) yes
C212 C213 1.39(2) yes
C213 C214 1.37(2) yes
C214 C215 1.33(2) yes
C215 C216 1.38(2) yes
C221 C222 1.38(2) yes
C221 C226 1.36(2) yes
C222 C223 1.40(2) yes
C223 C224 1.36(2) yes
C224 C225 1.35(2) yes
C225 C226 1.39(2) yes
C231 C232 1.380(10) yes
C231 C236 1.390(10) yes
C232 C233 1.36(2) yes
C233 C234 1.35(2) yes
C234 C235 1.38(2) yes
C235 C236 1.37(2) yes
